data_7234159
loop_
_publ_author_name
'Bulman Page, Philip C.'
'Goodyear, Ross L.'
'Chan, Yohan'
'Slawin, Alexandra M. Z.'
'Allin, Steven M.'

_publ_section_title
;
 Formal synthesis of (+)-lactacystin from l-serine
;
_journal_issue 51
_journal_name_full 'RSC Advances'
_journal_page_first 30019
_journal_paper_doi 10.1039/C9RA07244F
_journal_volume 9
_journal_year 2019
_chemical_formula_moiety 'C28 H33 N O8'
_chemical_formula_sum 'C28 H33 N O8'
_chemical_formula_weight 511.57
_space_group_crystal_system monoclinic
_space_group_IT_number 14
_space_group_name_Hall '-P 2yn'
_space_group_name_H-M_alt 'P 1 21/n 1'
_symmetry_space_group_name_Hall '-P 2yn'
_symmetry_space_group_name_H-M 'P 1 21/n 1'
_atom_sites_solution_hydrogens geom
_atom_sites_solution_primary direct
_atom_sites_solution_secondary difmap
_audit_creation_date 2016-08-22
_audit_creation_method 'by CrystalStructure 4.2'
_audit_update_record
;
2019-05-14 deposited with the CCDC.    2019-09-12 downloaded from the CCDC.
;
_cell_angle_alpha 90.0000
_cell_angle_beta 105.0690(6)
_cell_angle_gamma 90.0000
_cell_formula_units_Z 4
_cell_length_a 14.29830(9)
_cell_length_b 10.41200(6)
_cell_length_c 18.66340(11)
_cell_measurement_reflns_used 23392
_cell_measurement_temperature 93
_cell_measurement_theta_max 75.13
_cell_measurement_theta_min 2.46
_cell_volume 2682.95(3)
_computing_cell_refinement 'CrysAlisPro 1.171.38.41 (Rigaku OD, 2015)'
_computing_data_collection 'CrysAlisPro 1.171.38.41 (Rigaku OD, 2015)'
_computing_data_reduction 'CrysAlisPro 1.171.38.41 (Rigaku OD, 2015)'
_computing_molecular_graphics 'CrystalStructure 4.2'
_computing_publication_material 'CrystalStructure 4.2 (Rigaku, 2015)'
_computing_structure_refinement 'SHELXL Version 2014/7 (Sheldrick, 2008)'
_computing_structure_solution 'SIR2011 (Burla, et al., 2012)'
_diffrn_ambient_temperature 93
_diffrn_detector_area_resol_mean 5.811
_diffrn_measured_fraction_theta_full 0.998
_diffrn_measured_fraction_theta_max 0.981
_diffrn_measurement_device_type 'Rigaku XtaLAB P200'
_diffrn_measurement_method \w
_diffrn_radiation_type 'Cu K\a'
_diffrn_radiation_wavelength 1.54187
_diffrn_reflns_av_R_equivalents 0.0195
_diffrn_reflns_Laue_measured_fraction_full 0.998
_diffrn_reflns_Laue_measured_fraction_max 0.981
_diffrn_reflns_limit_h_max 17
_diffrn_reflns_limit_h_min -17
_diffrn_reflns_limit_k_max 11
_diffrn_reflns_limit_k_min -12
_diffrn_reflns_limit_l_max 23
_diffrn_reflns_limit_l_min -22
_diffrn_reflns_number 29951
_diffrn_reflns_point_group_measured_fraction_full 0.998
_diffrn_reflns_point_group_measured_fraction_max 0.981
_diffrn_reflns_theta_full 67.687
_diffrn_reflns_theta_max 75.443
_diffrn_reflns_theta_min 4.512
_diffrn_standards_number 0
_exptl_absorpt_coefficient_mu 0.769
_exptl_absorpt_correction_T_max 0.857
_exptl_absorpt_correction_T_min 0.700
_exptl_absorpt_correction_type multi-scan
_exptl_absorpt_process_details
;
CrysAlisPro 1.171.38.41 (Rigaku Oxford Diffraction, 2015)
Empirical absorption correction using spherical harmonics,
 implemented in SCALE3 ABSPACK scaling algorithm.
;
_exptl_crystal_colour colourless
_exptl_crystal_density_diffrn 1.266
_exptl_crystal_density_method 'not measured'
_exptl_crystal_description prism
_exptl_crystal_F_000 1088.00
_exptl_crystal_size_max 0.200
_exptl_crystal_size_mid 0.200
_exptl_crystal_size_min 0.200
_refine_diff_density_max 0.34
_refine_diff_density_min -0.29
_refine_ls_extinction_coef 0.0127(5)
_refine_ls_extinction_method SHELXL
_refine_ls_goodness_of_fit_ref 1.082
_refine_ls_hydrogen_treatment constr
_refine_ls_number_parameters 335
_refine_ls_number_reflns 5454
_refine_ls_number_restraints 0
_refine_ls_R_factor_all 0.0439
_refine_ls_R_factor_gt 0.0437
_refine_ls_shift/su_max 0.001
_refine_ls_structure_factor_coef Fsqd
_refine_ls_weighting_details 'w = 1/[\s^2^(Fo^2^)+(0.0619P)^2^+0.9014P] where P=(Fo^2^+2Fc^2^)/3'
_refine_ls_weighting_scheme calc
_refine_ls_wR_factor_gt 0.1118
_refine_ls_wR_factor_ref 0.1120
_reflns_Friedel_coverage 0.000
_reflns_number_gt 5404
_reflns_number_total 5454
_reflns_threshold_expression F^2^>2.0\s(F^2^)
_cod_data_source_file c9ra07244f2.cif
_cod_data_source_block racemic26
_cod_database_code 7234159

loop_
_space_group_symop_id
_space_group_symop_operation_xyz
1 +X,+Y,+Z
2 1/2-X,1/2+Y,1/2-Z
3 -X,-Y,-Z
4 -1/2+X,-1/2-Y,-1/2+Z

loop_
_atom_site_label
_atom_site_type_symbol
_atom_site_fract_x
_atom_site_fract_y
_atom_site_fract_z
_atom_site_U_iso_or_equiv
_atom_site_adp_type
_atom_site_occupancy
_atom_site_site_symmetry_order
_atom_site_calc_flag
_atom_site_refinement_flags_posn
_atom_site_refinement_flags_adp
O2 O 0.86525(6) 0.06308(8) 0.41567(5) 0.02468(19) Uani 1 1 d . .
O4 O 0.63934(8) 0.04607(9) 0.55987(5) 0.0373(2) Uani 1 1 d . .
O7 O 0.53237(6) 0.29016(8) 0.37295(5) 0.0248(2) Uani 1 1 d . .
O16 O 0.54065(7) 0.09726(9) 0.06835(5) 0.0326(2) Uani 1 1 d . .
O20 O 0.79126(6) -0.21940(8) 0.52080(5) 0.0272(2) Uani 1 1 d . .
O21 O 0.68121(6) -0.13505(8) 0.42364(5) 0.0269(2) Uani 1 1 d . .
O30 O 0.61768(7) 0.36240(10) 0.53647(6) 0.0413(3) Uani 1 1 d . .
O31 O 0.76947(7) 0.35052(9) 0.52297(5) 0.0316(2) Uani 1 1 d . .
N1 N 0.72843(7) 0.17586(9) 0.41793(5) 0.0195(2) Uani 1 1 d . .
C2 C 0.79699(8) 0.08447(10) 0.44168(6) 0.0190(2) Uani 1 1 d . .
C3 C 0.77612(8) 0.01149(11) 0.50705(6) 0.0208(2) Uani 1 1 d . .
C4 C 0.68488(9) 0.07656(11) 0.51666(6) 0.0238(2) Uani 1 1 d . .
C5 C 0.65921(8) 0.19077(11) 0.46257(6) 0.0213(2) Uani 1 1 d . .
C6 C 0.55325(8) 0.18155(11) 0.41934(7) 0.0250(2) Uani 1 1 d . .
H6A H 0.5420 0.1020 0.3893 0.030 Uiso 1 1 calc R U
H6B H 0.5111 0.1799 0.4539 0.030 Uiso 1 1 calc R U
C8 C 0.43254(8) 0.30392(12) 0.32942(7) 0.0255(3) Uani 1 1 d . .
C9 C 0.36439(10) 0.30074(16) 0.37950(8) 0.0385(3) Uani 1 1 d . .
H9A H 0.2975 0.3101 0.3494 0.046 Uiso 1 1 calc R U
H9B H 0.3714 0.2187 0.4061 0.046 Uiso 1 1 calc R U
H9C H 0.3802 0.3714 0.4153 0.046 Uiso 1 1 calc R U
C10 C 0.43102(11) 0.43545(15) 0.29464(9) 0.0429(4) Uani 1 1 d . .
H10A H 0.3657 0.4537 0.2638 0.052 Uiso 1 1 calc R U
H10B H 0.4493 0.5004 0.3338 0.052 Uiso 1 1 calc R U
H10C H 0.4770 0.4374 0.2638 0.052 Uiso 1 1 calc R U
C11 C 0.40800(11) 0.20060(16) 0.27022(9) 0.0445(4) Uani 1 1 d . .
H11A H 0.3406 0.2108 0.2413 0.053 Uiso 1 1 calc R U
H11B H 0.4511 0.2084 0.2373 0.053 Uiso 1 1 calc R U
H11C H 0.4164 0.1158 0.2938 0.053 Uiso 1 1 calc R U
C12 C 0.73463(8) 0.26534(11) 0.35879(6) 0.0210(2) Uani 1 1 d . .
H12A H 0.8037 0.2786 0.3604 0.025 Uiso 1 1 calc R U
H12B H 0.7077 0.3493 0.3685 0.025 Uiso 1 1 calc R U
C13 C 0.68144(8) 0.22056(10) 0.28170(6) 0.0193(2) Uani 1 1 d . .
C14 C 0.66079(8) 0.09137(11) 0.26482(6) 0.0219(2) Uani 1 1 d . .
H14 H 0.6790 0.0285 0.3028 0.026 Uiso 1 1 calc R U
C15 C 0.61399(9) 0.05378(11) 0.19326(6) 0.0247(2) Uani 1 1 d . .
H15 H 0.6001 -0.0345 0.1826 0.030 Uiso 1 1 calc R U
C16 C 0.58712(8) 0.14486(11) 0.13676(6) 0.0232(2) Uani 1 1 d . .
C17 C 0.60792(8) 0.27388(11) 0.15241(6) 0.0234(2) Uani 1 1 d . .
H17 H 0.5905 0.3366 0.1143 0.028 Uiso 1 1 calc R U
C18 C 0.65467(8) 0.31008(11) 0.22468(6) 0.0220(2) Uani 1 1 d . .
H18 H 0.6686 0.3983 0.2353 0.026 Uiso 1 1 calc R U
C19 C 0.50057(10) 0.18736(13) 0.01075(7) 0.0307(3) Uani 1 1 d . .
H19A H 0.4696 0.1410 -0.0350 0.037 Uiso 1 1 calc R U
H19B H 0.4523 0.2407 0.0256 0.037 Uiso 1 1 calc R U
H19C H 0.5523 0.2422 0.0021 0.037 Uiso 1 1 calc R U
C20 C 0.75256(8) -0.12864(11) 0.48601(6) 0.0204(2) Uani 1 1 d . .
C22 C 0.64948(10) -0.26509(12) 0.39850(7) 0.0300(3) Uani 1 1 d . .
H22A H 0.6244 -0.3100 0.4364 0.036 Uiso 1 1 calc R U
H22B H 0.7043 -0.3152 0.3897 0.036 Uiso 1 1 calc R U
C23 C 0.57132(8) -0.25124(11) 0.32795(6) 0.0229(2) Uani 1 1 d . .
C24 C 0.58567(9) -0.29522(11) 0.26127(7) 0.0254(3) Uani 1 1 d . .
H24 H 0.6457 -0.3335 0.2604 0.030 Uiso 1 1 calc R U
C25 C 0.51295(10) -0.28356(12) 0.19599(7) 0.0298(3) Uani 1 1 d . .
H25 H 0.5230 -0.3145 0.1507 0.036 Uiso 1 1 calc R U
C26 C 0.42572(10) -0.22687(13) 0.19678(7) 0.0331(3) Uani 1 1 d . .
H26 H 0.3759 -0.2184 0.1520 0.040 Uiso 1 1 calc R U
C27 C 0.41125(10) -0.18244(14) 0.26319(8) 0.0357(3) Uani 1 1 d . .
H27 H 0.3515 -0.1431 0.2638 0.043 Uiso 1 1 calc R U
C28 C 0.48327(9) -0.19503(13) 0.32854(7) 0.0299(3) Uani 1 1 d . .
H28 H 0.4726 -0.1653 0.3739 0.036 Uiso 1 1 calc R U
C29 C 0.85970(9) 0.02264(12) 0.57723(6) 0.0291(3) Uani 1 1 d . .
H29A H 0.9172 -0.0201 0.5692 0.035 Uiso 1 1 calc R U
H29B H 0.8742 0.1135 0.5886 0.035 Uiso 1 1 calc R U
H29C H 0.8412 -0.0183 0.6188 0.035 Uiso 1 1 calc R U
C30 C 0.67738(9) 0.31330(11) 0.51065(6) 0.0253(3) Uani 1 1 d . .
C32 C 0.79802(11) 0.46210(14) 0.57039(9) 0.0412(3) Uani 1 1 d . .
H32A H 0.8667 0.4807 0.5756 0.049 Uiso 1 1 calc R U
H32B H 0.7589 0.5363 0.5482 0.049 Uiso 1 1 calc R U
H32C H 0.7878 0.4446 0.6194 0.049 Uiso 1 1 calc R U

loop_
_atom_site_aniso_label
_atom_site_aniso_U_11
_atom_site_aniso_U_22
_atom_site_aniso_U_33
_atom_site_aniso_U_23
_atom_site_aniso_U_13
_atom_site_aniso_U_12
O2 0.0215(4) 0.0241(4) 0.0299(4) -0.0021(3) 0.0094(3) 0.0012(3)
O4 0.0473(6) 0.0358(5) 0.0378(5) 0.0130(4) 0.0273(4) 0.0120(4)
O7 0.0192(4) 0.0252(4) 0.0300(4) 0.0072(3) 0.0061(3) 0.0023(3)
O16 0.0447(5) 0.0267(4) 0.0217(4) -0.0002(3) -0.0001(4) 0.0009(4)
O20 0.0293(4) 0.0223(4) 0.0263(4) 0.0038(3) 0.0004(3) 0.0015(3)
O21 0.0276(4) 0.0207(4) 0.0259(4) 0.0000(3) -0.0045(3) -0.0020(3)
O30 0.0396(6) 0.0431(6) 0.0465(6) -0.0124(4) 0.0207(5) 0.0074(4)
O31 0.0291(5) 0.0256(4) 0.0395(5) -0.0107(4) 0.0078(4) 0.0016(3)
N1 0.0203(4) 0.0200(4) 0.0190(4) 0.0015(3) 0.0067(3) 0.0019(3)
C2 0.0187(5) 0.0183(5) 0.0187(5) -0.0029(4) 0.0023(4) -0.0011(4)
C3 0.0220(5) 0.0209(5) 0.0183(5) 0.0005(4) 0.0031(4) 0.0018(4)
C4 0.0284(6) 0.0227(6) 0.0213(5) 0.0014(4) 0.0083(4) 0.0029(4)
C5 0.0222(5) 0.0217(5) 0.0218(5) 0.0022(4) 0.0091(4) 0.0032(4)
C6 0.0210(6) 0.0238(6) 0.0310(6) 0.0064(5) 0.0079(5) 0.0022(4)
C8 0.0193(5) 0.0275(6) 0.0291(6) 0.0029(5) 0.0053(4) 0.0038(4)
C9 0.0244(6) 0.0527(9) 0.0411(7) 0.0084(6) 0.0131(5) 0.0124(6)
C10 0.0330(7) 0.0393(8) 0.0512(9) 0.0208(7) 0.0016(6) 0.0025(6)
C11 0.0331(7) 0.0481(9) 0.0454(8) -0.0142(7) -0.0023(6) 0.0080(6)
C12 0.0229(5) 0.0191(5) 0.0217(5) 0.0023(4) 0.0071(4) -0.0015(4)
C13 0.0174(5) 0.0210(5) 0.0210(5) 0.0018(4) 0.0078(4) 0.0005(4)
C14 0.0249(5) 0.0191(5) 0.0221(5) 0.0042(4) 0.0069(4) 0.0023(4)
C15 0.0299(6) 0.0185(5) 0.0259(6) 0.0004(4) 0.0072(5) 0.0001(4)
C16 0.0246(5) 0.0242(6) 0.0207(5) 0.0000(4) 0.0055(4) 0.0012(4)
C17 0.0251(6) 0.0229(6) 0.0232(5) 0.0060(4) 0.0080(4) 0.0007(4)
C18 0.0232(5) 0.0185(5) 0.0254(5) 0.0021(4) 0.0085(4) -0.0009(4)
C19 0.0323(6) 0.0338(7) 0.0225(6) 0.0044(5) 0.0008(5) -0.0013(5)
C20 0.0191(5) 0.0230(6) 0.0188(5) 0.0012(4) 0.0044(4) 0.0005(4)
C22 0.0328(6) 0.0207(6) 0.0309(6) -0.0008(5) -0.0020(5) -0.0054(5)
C23 0.0226(5) 0.0214(5) 0.0240(5) -0.0024(4) 0.0050(4) -0.0053(4)
C24 0.0237(6) 0.0233(6) 0.0325(6) -0.0042(4) 0.0132(5) -0.0057(4)
C25 0.0399(7) 0.0292(6) 0.0229(6) -0.0069(5) 0.0127(5) -0.0121(5)
C26 0.0337(7) 0.0318(7) 0.0270(6) -0.0034(5) -0.0042(5) -0.0060(5)
C27 0.0237(6) 0.0382(7) 0.0414(7) -0.0109(6) 0.0019(5) 0.0022(5)
C28 0.0267(6) 0.0365(7) 0.0275(6) -0.0117(5) 0.0088(5) -0.0025(5)
C29 0.0334(6) 0.0260(6) 0.0218(5) -0.0007(4) -0.0035(5) -0.0004(5)
C30 0.0291(6) 0.0240(6) 0.0236(5) 0.0011(4) 0.0083(5) 0.0066(4)
C32 0.0418(8) 0.0290(7) 0.0496(8) -0.0169(6) 0.0062(6) 0.0020(6)

loop_
_atom_type_symbol
_atom_type_description
_atom_type_scat_dispersion_real
_atom_type_scat_dispersion_imag
_atom_type_scat_source
C C 0.0181 0.0091
;
International Tables for Crystallography
(Vol. C, Tables 4.2.6.8 and 6.1.1.4)
;
H H 0.0000 0.0000
;
International Tables for Crystallography
(Vol. C, Table 6.1.1.4)
;
N N 0.0311 0.0180
;
International Tables for Crystallography
(Vol. C, Tables 4.2.6.8 and 6.1.1.4)
;
O O 0.0492 0.0322
;
International Tables for Crystallography
(Vol. C, Tables 4.2.6.8 and 6.1.1.4)
;

loop_
_geom_angle_atom_site_label_1
_geom_angle_atom_site_label_2
_geom_angle_atom_site_label_3
_geom_angle
C6 O7 C8 116.29(9)
C16 O16 C19 117.77(10)
C20 O21 C22 115.34(9)
C30 O31 C32 116.46(10)
C2 N1 C5 115.37(9)
C2 N1 C12 120.85(9)
C5 N1 C12 123.09(9)
O2 C2 N1 125.75(10)
O2 C2 C3 124.69(10)
N1 C2 C3 109.56(9)
C4 C3 C20 108.52(9)
C4 C3 C29 111.59(9)
C20 C3 C29 111.33(9)
C4 C3 C2 102.92(9)
C20 C3 C2 110.20(9)
C29 C3 C2 111.94(9)
O4 C4 C3 126.25(11)
O4 C4 C5 124.36(11)
C3 C4 C5 109.39(9)
N1 C5 C6 114.84(9)
N1 C5 C4 102.16(8)
C6 C5 C4 109.46(9)
N1 C5 C30 112.56(9)
C6 C5 C30 110.74(9)
C4 C5 C30 106.36(9)
O7 C6 C5 107.32(9)
O7 C6 H6A 110.2
C5 C6 H6A 110.2
O7 C6 H6B 110.2
C5 C6 H6B 110.2
H6A C6 H6B 108.5
O7 C8 C10 103.37(10)
O7 C8 C9 110.39(10)
C10 C8 C9 110.14(11)
O7 C8 C11 110.17(10)
C10 C8 C11 110.78(12)
C9 C8 C11 111.69(12)
C8 C9 H9A 109.5
C8 C9 H9B 109.5
H9A C9 H9B 109.5
C8 C9 H9C 109.5
H9A C9 H9C 109.5
H9B C9 H9C 109.5
C8 C10 H10A 109.5
C8 C10 H10B 109.5
H10A C10 H10B 109.5
C8 C10 H10C 109.5
H10A C10 H10C 109.5
H10B C10 H10C 109.5
C8 C11 H11A 109.5
C8 C11 H11B 109.5
H11A C11 H11B 109.5
C8 C11 H11C 109.5
H11A C11 H11C 109.5
H11B C11 H11C 109.5
N1 C12 C13 113.96(9)
N1 C12 H12A 108.8
C13 C12 H12A 108.8
N1 C12 H12B 108.8
C13 C12 H12B 108.8
H12A C12 H12B 107.7
C18 C13 C14 118.23(10)
C18 C13 C12 119.36(10)
C14 C13 C12 122.37(10)
C15 C14 C13 120.71(10)
C15 C14 H14 119.6
C13 C14 H14 119.6
C14 C15 C16 120.35(11)
C14 C15 H15 119.8
C16 C15 H15 119.8
O16 C16 C17 124.81(10)
O16 C16 C15 115.46(10)
C17 C16 C15 119.73(10)
C16 C17 C18 119.18(10)
C16 C17 H17 120.4
C18 C17 H17 120.4
C13 C18 C17 121.79(10)
C13 C18 H18 119.1
C17 C18 H18 119.1
O16 C19 H19A 109.5
O16 C19 H19B 109.5
H19A C19 H19B 109.5
O16 C19 H19C 109.5
H19A C19 H19C 109.5
H19B C19 H19C 109.5
O20 C20 O21 125.02(10)
O20 C20 C3 125.11(10)
O21 C20 C3 109.86(9)
O21 C22 C23 106.91(9)
O21 C22 H22A 110.3
C23 C22 H22A 110.3
O21 C22 H22B 110.3
C23 C22 H22B 110.3
H22A C22 H22B 108.6
C24 C23 C28 119.35(11)
C24 C23 C22 120.38(11)
C28 C23 C22 120.27(11)
C25 C24 C23 120.42(11)
C25 C24 H24 119.8
C23 C24 H24 119.8
C26 C25 C24 120.02(11)
C26 C25 H25 120.0
C24 C25 H25 120.0
C25 C26 C27 119.72(12)
C25 C26 H26 120.1
C27 C26 H26 120.1
C28 C27 C26 120.42(12)
C28 C27 H27 119.8
C26 C27 H27 119.8
C27 C28 C23 120.06(11)
C27 C28 H28 120.0
C23 C28 H28 120.0
C3 C29 H29A 109.5
C3 C29 H29B 109.5
H29A C29 H29B 109.5
C3 C29 H29C 109.5
H29A C29 H29C 109.5
H29B C29 H29C 109.5
O30 C30 O31 125.54(12)
O30 C30 C5 123.84(12)
O31 C30 C5 110.48(9)
O31 C32 H32A 109.5
O31 C32 H32B 109.5
H32A C32 H32B 109.5
O31 C32 H32C 109.5
H32A C32 H32C 109.5
H32B C32 H32C 109.5

loop_
_geom_bond_atom_site_label_1
_geom_bond_atom_site_label_2
_geom_bond_distance
O2 C2 1.2184(14)
O4 C4 1.2034(15)
O7 C6 1.4082(14)
O7 C8 1.4543(14)
O16 C16 1.3697(14)
O16 C19 1.4296(15)
O20 C20 1.1974(14)
O21 C20 1.3352(13)
O21 C22 1.4657(14)
O30 C30 1.1982(15)
O31 C30 1.3340(16)
O31 C32 1.4531(15)
N1 C2 1.3554(14)
N1 C5 1.4583(13)
N1 C12 1.4646(13)
C2 C3 1.5310(15)
C3 C4 1.5214(16)
C3 C20 1.5257(15)
C3 C29 1.5308(15)
C4 C5 1.5411(15)
C5 C6 1.5231(16)
C5 C30 1.5425(16)
C6 H6A 0.9900
C6 H6B 0.9900
C8 C10 1.5132(18)
C8 C9 1.5159(17)
C8 C11 1.5164(19)
C9 H9A 0.9800
C9 H9B 0.9800
C9 H9C 0.9800
C10 H10A 0.9800
C10 H10B 0.9800
C10 H10C 0.9800
C11 H11A 0.9800
C11 H11B 0.9800
C11 H11C 0.9800
C12 C13 1.5155(15)
C12 H12A 0.9900
C12 H12B 0.9900
C13 C18 1.3914(15)
C13 C14 1.3955(16)
C14 C15 1.3856(16)
C14 H14 0.9500
C15 C16 1.3958(16)
C15 H15 0.9500
C16 C17 1.3905(17)
C17 C18 1.3927(16)
C17 H17 0.9500
C18 H18 0.9500
C19 H19A 0.9800
C19 H19B 0.9800
C19 H19C 0.9800
C22 C23 1.4961(16)
C22 H22A 0.9900
C22 H22B 0.9900
C23 C24 1.3905(16)
C23 C28 1.3911(17)
C24 C25 1.3862(18)
C24 H24 0.9500
C25 C26 1.383(2)
C25 H25 0.9500
C26 C27 1.388(2)
C26 H26 0.9500
C27 C28 1.3828(19)
C27 H27 0.9500
C28 H28 0.9500
C29 H29A 0.9800
C29 H29B 0.9800
C29 H29C 0.9800
C32 H32A 0.9800
C32 H32B 0.9800
C32 H32C 0.9800

loop_
_geom_torsion_atom_site_label_1
_geom_torsion_atom_site_label_2
_geom_torsion_atom_site_label_3
_geom_torsion_atom_site_label_4
_geom_torsion
C5 N1 C2 O2 -174.42(10)
C12 N1 C2 O2 -3.68(16)
C5 N1 C2 C3 5.33(12)
C12 N1 C2 C3 176.07(9)
O2 C2 C3 C4 179.57(10)
N1 C2 C3 C4 -0.18(11)
O2 C2 C3 C20 -64.87(13)
N1 C2 C3 C20 115.38(10)
O2 C2 C3 C29 59.61(14)
N1 C2 C3 C29 -120.14(10)
C20 C3 C4 O4 59.39(15)
C29 C3 C4 O4 -63.64(16)
C2 C3 C4 O4 176.16(12)
C20 C3 C4 C5 -121.31(10)
C29 C3 C4 C5 115.66(10)
C2 C3 C4 C5 -4.54(11)
C2 N1 C5 C6 -126.20(10)
C12 N1 C5 C6 63.29(13)
C2 N1 C5 C4 -7.83(12)
C12 N1 C5 C4 -178.33(9)
C2 N1 C5 C30 105.85(11)
C12 N1 C5 C30 -64.66(13)
O4 C4 C5 N1 -173.44(12)
C3 C4 C5 N1 7.24(12)
O4 C4 C5 C6 -51.31(16)
C3 C4 C5 C6 129.37(10)
O4 C4 C5 C30 68.37(15)
C3 C4 C5 C30 -110.94(10)
C8 O7 C6 C5 -176.70(9)
N1 C5 C6 O7 -68.04(12)
C4 C5 C6 O7 177.77(9)
C30 C5 C6 O7 60.82(12)
C6 O7 C8 C10 172.66(11)
C6 O7 C8 C9 54.89(14)
C6 O7 C8 C11 -68.93(14)
C2 N1 C12 C13 92.05(12)
C5 N1 C12 C13 -97.94(12)
N1 C12 C13 C18 159.27(10)
N1 C12 C13 C14 -22.89(15)
C18 C13 C14 C15 -0.63(16)
C12 C13 C14 C15 -178.49(10)
C13 C14 C15 C16 0.29(17)
C19 O16 C16 C17 -7.66(17)
C19 O16 C16 C15 172.16(11)
C14 C15 C16 O16 -179.52(11)
C14 C15 C16 C17 0.32(17)
O16 C16 C17 C18 179.26(11)
C15 C16 C17 C18 -0.56(17)
C14 C13 C18 C17 0.39(16)
C12 C13 C18 C17 178.31(10)
C16 C17 C18 C13 0.21(17)
C22 O21 C20 O20 0.76(17)
C22 O21 C20 C3 -178.20(9)
C4 C3 C20 O20 -120.55(12)
C29 C3 C20 O20 2.63(16)
C2 C3 C20 O20 127.45(12)
C4 C3 C20 O21 58.41(11)
C29 C3 C20 O21 -178.40(9)
C2 C3 C20 O21 -53.58(12)
C20 O21 C22 C23 -179.00(9)
O21 C22 C23 C24 114.19(12)
O21 C22 C23 C28 -66.28(14)
C28 C23 C24 C25 -0.16(17)
C22 C23 C24 C25 179.37(11)
C23 C24 C25 C26 0.56(18)
C24 C25 C26 C27 -0.33(19)
C25 C26 C27 C28 -0.3(2)
C26 C27 C28 C23 0.7(2)
C24 C23 C28 C27 -0.47(19)
C22 C23 C28 C27 180.00(12)
C32 O31 C30 O30 -1.58(19)
C32 O31 C30 C5 -177.43(11)
N1 C5 C30 O30 160.20(12)
C6 C5 C30 O30 30.12(16)
C4 C5 C30 O30 -88.72(14)
N1 C5 C30 O31 -23.87(13)
C6 C5 C30 O31 -153.94(10)
C4 C5 C30 O31 87.22(11)
